data_1561325
loop_
_publ_author_name
'Tang, Meng'
'Dong, Bao-Xia'
'Wu, Yi-Chen'
'Yang, Fang'
'Liu, Wen-Long'
'Teng, Yun-Lei'

_publ_section_title
;
 Diverse CdII coordination complexes derived from bromide isophthalic acid
 binding with auxiliary N-donor ligands
;
_journal_name_full 'Journal of Solid State Chemistry'
_journal_page_first 12
_journal_page_last 19
_journal_paper_doi 10.1016/j.jssc.2016.09.008
_journal_volume 244
_journal_year 2016
_chemical_formula_moiety '2(C14 H11 Br Cd N3 O5), C H4 O, 2(H O0.50), 2(H O0.50)'
_chemical_formula_sum 'C29 H30 Br2 Cd2 N6 O13'
_chemical_formula_weight 1055.21
_space_group_crystal_system monoclinic
_space_group_IT_number 14
_space_group_name_Hall '-P 2ybc'
_space_group_name_H-M_alt 'P 1 21/c 1'
_atom_sites_solution_hydrogens mixed
_audit_creation_method SHELXL-2014/7
_cell_angle_alpha 90
_cell_angle_beta 123.605(14)
_cell_angle_gamma 90
_cell_formula_units_Z 2
_cell_length_a 15.466(4)
_cell_length_b 8.0557(18)
_cell_length_c 18.445(3)
_cell_measurement_reflns_used 4108
_cell_measurement_temperature 296(2)
_cell_measurement_theta_max 25.0994
_cell_measurement_theta_min 2.2112
_cell_volume 1914.0(8)
_computing_cell_refinement 'Bruker SMART'
_computing_data_collection 'Bruker SMART'
_computing_data_reduction 'Bruker SAINT'
_computing_molecular_graphics 'Bruker SHELXTL'
_computing_publication_material 'Bruker SHELXTL'
_computing_structure_refinement 'SHELXL-2014/7 (Sheldrick, 2014)'
_computing_structure_solution 'SHELXL-2014/7 (Sheldrick, 2014)'
_diffrn_ambient_temperature 296(2)
_diffrn_measured_fraction_theta_full 0.998
_diffrn_measured_fraction_theta_max 0.998
_diffrn_measurement_device_type 'CCD area detector'
_diffrn_measurement_method 'phi and omega scans'
_diffrn_radiation_monochromator graphite
_diffrn_radiation_source 'sealed tube'
_diffrn_radiation_type MoK\a
_diffrn_radiation_wavelength 0.71073
_diffrn_reflns_av_R_equivalents 0.0395
_diffrn_reflns_av_unetI/netI 0.0370
_diffrn_reflns_Laue_measured_fraction_full 0.998
_diffrn_reflns_Laue_measured_fraction_max 0.998
_diffrn_reflns_limit_h_max 18
_diffrn_reflns_limit_h_min -18
_diffrn_reflns_limit_k_max 9
_diffrn_reflns_limit_k_min -9
_diffrn_reflns_limit_l_max 22
_diffrn_reflns_limit_l_min -22
_diffrn_reflns_number 13703
_diffrn_reflns_point_group_measured_fraction_full 0.998
_diffrn_reflns_point_group_measured_fraction_max 0.998
_diffrn_reflns_theta_full 25.242
_diffrn_reflns_theta_max 25.498
_diffrn_reflns_theta_min 2.211
_exptl_absorpt_coefficient_mu 3.266
_exptl_absorpt_correction_T_max 0.570
_exptl_absorpt_correction_T_min 0.530
_exptl_absorpt_correction_type multi-scan
_exptl_absorpt_process_details sadabs
_exptl_crystal_colour colourless
_exptl_crystal_density_diffrn 1.831
_exptl_crystal_description Block
_exptl_crystal_F_000 1032
_exptl_crystal_size_max 0.220
_exptl_crystal_size_mid 0.200
_exptl_crystal_size_min 0.190
_refine_diff_density_max 0.592
_refine_diff_density_min -0.393
_refine_diff_density_rms 0.093
_refine_ls_extinction_coef .
_refine_ls_extinction_method none
_refine_ls_goodness_of_fit_ref 1.039
_refine_ls_hydrogen_treatment constr
_refine_ls_matrix_type full
_refine_ls_number_parameters 262
_refine_ls_number_reflns 3555
_refine_ls_number_restraints 8
_refine_ls_restrained_S_all 1.040
_refine_ls_R_factor_all 0.0439
_refine_ls_R_factor_gt 0.0313
_refine_ls_shift/su_max 0.001
_refine_ls_shift/su_mean 0.000
_refine_ls_structure_factor_coef Fsqd
_refine_ls_weighting_details 'w=1/[\s^2^(Fo^2^)+(0.0452P)^2^+1.2971P] where P=(Fo^2^+2Fc^2^)/3'
_refine_ls_weighting_scheme calc
_refine_ls_wR_factor_gt 0.0818
_refine_ls_wR_factor_ref 0.0887
_reflns_Friedel_coverage 0.000
_reflns_Friedel_fraction_full .
_reflns_Friedel_fraction_max .
_reflns_number_gt 2845
_reflns_number_total 3555
_reflns_threshold_expression 'I > 2\s(I)'
_cod_data_source_file mmc7.cif
_cod_data_source_block 4br202
_cod_original_sg_symbol_H-M 'P 21/c'
_cod_database_code 1561325
_shelx_shelxl_version_number 2014/7
_shelx_space_group_comment
;
The symmetry employed for this shelxl refinement is uniquely defined
by the following loop, which should always be used as a source of
symmetry information in preference to the above space-group names.
They are only intended as comments.
;
_shelx_estimated_absorpt_t_min 0.534
_shelx_estimated_absorpt_t_max 0.576

loop_
_space_group_symop_operation_xyz
'x, y, z'
'-x, y+1/2, -z+1/2'
'-x, -y, -z'
'x, -y-1/2, z-1/2'

loop_
_atom_site_label
_atom_site_type_symbol
_atom_site_fract_x
_atom_site_fract_y
_atom_site_fract_z
_atom_site_U_iso_or_equiv
_atom_site_adp_type
_atom_site_occupancy
_atom_site_site_symmetry_order
_atom_site_calc_flag
_atom_site_refinement_flags_posn
_atom_site_refinement_flags_adp
_atom_site_refinement_flags_occupancy
_atom_site_disorder_assembly
_atom_site_disorder_group
Cd1 Cd 1.02571(2) 0.61005(4) 0.86584(2) 0.03839(12) Uani 1 1 d . . . . .
Br2 Br 0.67401(4) 0.79390(6) 0.64821(3) 0.05196(15) Uani 1 1 d . . . . .
C1 C 0.8447(3) 0.9687(5) 0.7902(2) 0.0324(8) Uani 1 1 d . . . . .
C6 C 0.8933(3) 1.0578(5) 0.8682(2) 0.0336(9) Uani 1 1 d . . . . .
H6 H 0.9594 1.1007 0.8914 0.040 Uiso 1 1 calc R U . . .
C5 C 0.8445(3) 1.0833(5) 0.9115(3) 0.0359(9) Uani 1 1 d . . . . .
C4 C 0.7472(4) 1.0139(6) 0.8778(3) 0.0499(11) Uani 1 1 d . . . . .
H4 H 0.7151 1.0267 0.9077 0.060 Uiso 1 1 calc R U . . .
C3 C 0.6975(4) 0.9267(6) 0.8009(3) 0.0537(12) Uani 1 1 d . . . . .
H3 H 0.6319 0.8822 0.7784 0.064 Uiso 1 1 calc R U . . .
C2 C 0.7464(3) 0.9058(5) 0.7572(3) 0.0388(9) Uani 1 1 d . . . . .
C7 C 0.9007(3) 0.9488(5) 0.7441(2) 0.0361(9) Uani 1 1 d . . . . .
C8 C 0.8946(4) 1.1889(5) 0.9924(3) 0.0413(10) Uani 1 1 d . . . . .
C9 C 0.8196(4) 0.3996(5) 0.7287(3) 0.0489(11) Uani 1 1 d . . . . .
H9 H 0.8463 0.3725 0.6958 0.059 Uiso 1 1 calc R U . . .
C10 C 0.7989(4) 0.4955(6) 0.8233(3) 0.0517(11) Uani 1 1 d . . . . .
H10 H 0.8118 0.5510 0.8726 0.062 Uiso 1 1 calc R U . . .
C11 C 0.6440(4) 0.2647(6) 0.6321(3) 0.0638(15) Uani 1 1 d . . . . .
H11A H 0.6070 0.1928 0.6484 0.077 Uiso 1 1 calc R U . . .
H11B H 0.6750 0.1957 0.6093 0.077 Uiso 1 1 calc R U . . .
C12 C 0.5683(4) 0.3849(5) 0.5624(3) 0.0488(11) Uani 1 1 d . . . . .
C13 C 0.4799(4) 0.4355(7) 0.5575(3) 0.0631(14) Uani 1 1 d . . . . .
H13 H 0.4650 0.3918 0.5960 0.076 Uiso 1 1 calc R U . . .
C14 C 0.5867(4) 0.4494(7) 0.5041(3) 0.0621(14) Uani 1 1 d . . . . .
H14 H 0.6451 0.4156 0.5056 0.075 Uiso 1 1 calc R U . . .
N1 N 0.8684(3) 0.4892(4) 0.8015(2) 0.0442(9) Uani 1 1 d . . . . .
N2 N 0.7110(3) 0.4173(5) 0.7698(3) 0.0566(11) Uani 1 1 d . . . . .
N3 N 0.7267(3) 0.3550(5) 0.7101(2) 0.0499(10) Uani 1 1 d . . . . .
O1 O 0.9626(3) 0.8325(4) 0.7639(2) 0.0621(10) Uani 1 1 d . . . . .
O2 O 0.8794(2) 1.0580(4) 0.6878(2) 0.0473(7) Uani 1 1 d . . . . .
O3 O 0.9763(2) 1.2681(4) 1.01653(18) 0.0459(7) Uani 1 1 d . . . . .
O4 O 0.8527(3) 1.1938(4) 1.0353(2) 0.0530(8) Uani 1 1 d . . . . .
O5 O 1.1012(3) 0.3900(4) 0.9643(2) 0.0603(9) Uani 1 1 d . . . . .
H5A H 1.0651 0.3691 0.9851 0.090 Uiso 1 1 d R U . . .
H5B H 1.1031 0.3047 0.9382 0.090 Uiso 1 1 d R U . . .
C1S C 0.4537(18) 1.026(3) 0.707(2) 0.246(12) Uani 0.5 1 d D U P . .
H1S1 H 0.4019 1.0621 0.7169 0.369 Uiso 0.5 1 d R U P . .
H1S2 H 0.4417 1.0772 0.6553 0.369 Uiso 0.5 1 d R U P . .
H1S3 H 0.5213 1.0564 0.7559 0.369 Uiso 0.5 1 d R U P . .
O1S O 0.4446(13) 0.844(3) 0.6969(16) 0.259(11) Uani 0.5 1 d D U P . .
H1S H 0.3859 0.8156 0.6816 0.389 Uiso 0.5 1 d R U P . .
O2S O 0.6905(19) 0.964(8) 0.466(2) 0.23(3) Uani 0.25 1 d . . P A 1
H2SB H 0.7116 0.8648 0.4695 0.341 Uiso 0.25 1 d R U P A 1
H2SA H 0.6245 0.9658 0.4349 0.341 Uiso 0.25 1 d R U P A 1
O3S O 0.644(3) 1.037(6) 0.448(3) 0.194(19) Uani 0.25 1 d . . P B 2
H3SA H 0.6523 0.9371 0.4383 0.291 Uiso 0.25 1 d R U P B 2
H3SB H 0.6040 1.0400 0.4661 0.291 Uiso 0.25 1 d R U P B 2
O4S O 0.8407(5) 0.6355(6) 0.5884(4) 0.0458(15) Uani 0.5 1 d . . P . .
H4SA H 0.8049 0.5868 0.5394 0.069 Uiso 0.5 1 d R U P . .
H4SB H 0.8831 0.5670 0.6267 0.069 Uiso 0.5 1 d R U P . .

loop_
_atom_site_aniso_label
_atom_site_aniso_U_11
_atom_site_aniso_U_22
_atom_site_aniso_U_33
_atom_site_aniso_U_23
_atom_site_aniso_U_13
_atom_site_aniso_U_12
Cd1 0.04596(19) 0.0403(2) 0.03063(18) -0.00247(13) 0.02224(15) -0.00127(14)
Br2 0.0560(3) 0.0471(3) 0.0420(3) -0.0151(2) 0.0204(2) -0.0102(2)
C1 0.044(2) 0.026(2) 0.029(2) 0.0007(16) 0.0213(18) 0.0018(17)
C6 0.041(2) 0.028(2) 0.033(2) 0.0012(16) 0.0203(18) -0.0016(17)
C5 0.049(2) 0.029(2) 0.032(2) -0.0013(17) 0.0234(19) 0.0011(18)
C4 0.058(3) 0.059(3) 0.048(3) -0.007(2) 0.038(2) -0.006(2)
C3 0.051(3) 0.060(3) 0.060(3) -0.018(2) 0.037(2) -0.018(2)
C2 0.048(2) 0.033(2) 0.037(2) -0.0078(18) 0.025(2) -0.0036(18)
C7 0.043(2) 0.036(2) 0.029(2) -0.0028(17) 0.0198(18) -0.0026(18)
C8 0.061(3) 0.032(2) 0.033(2) 0.0026(18) 0.027(2) 0.008(2)
C9 0.050(3) 0.040(3) 0.046(3) 0.002(2) 0.019(2) 0.010(2)
C10 0.050(3) 0.062(3) 0.035(2) 0.005(2) 0.018(2) 0.000(2)
C11 0.055(3) 0.042(3) 0.052(3) -0.005(2) 0.003(2) -0.005(2)
C12 0.045(3) 0.037(3) 0.040(2) -0.0034(19) 0.009(2) -0.005(2)
C13 0.058(3) 0.072(4) 0.045(3) 0.012(3) 0.019(2) -0.001(3)
C14 0.045(3) 0.066(3) 0.057(3) -0.001(3) 0.017(2) 0.004(2)
N1 0.044(2) 0.042(2) 0.0352(19) -0.0046(16) 0.0151(17) -0.0010(17)
N2 0.048(2) 0.065(3) 0.045(2) 0.010(2) 0.019(2) -0.002(2)
N3 0.044(2) 0.038(2) 0.043(2) 0.0051(17) 0.0083(18) 0.0017(17)
O1 0.083(2) 0.064(2) 0.061(2) 0.0270(18) 0.053(2) 0.037(2)
O2 0.068(2) 0.0389(17) 0.0525(18) 0.0120(15) 0.0444(17) 0.0071(15)
O3 0.0553(19) 0.0491(18) 0.0343(16) -0.0064(14) 0.0254(15) -0.0052(15)
O4 0.075(2) 0.053(2) 0.0453(18) -0.0160(15) 0.0424(17) -0.0123(17)
O5 0.071(2) 0.058(2) 0.059(2) 0.0187(17) 0.0412(19) 0.0111(17)
C1S 0.098(11) 0.37(3) 0.31(2) -0.11(3) 0.134(14) -0.05(2)
O1S 0.120(10) 0.38(3) 0.33(2) -0.13(3) 0.152(12) -0.077(18)
O2S 0.051(15) 0.51(9) 0.095(18) 0.07(3) 0.025(14) -0.01(3)
O3S 0.13(3) 0.24(4) 0.26(5) 0.08(3) 0.15(4) 0.09(3)
O4S 0.084(4) 0.023(3) 0.051(4) -0.008(2) 0.050(4) 0.000(3)

loop_
_atom_type_symbol
_atom_type_description
_atom_type_scat_dispersion_real
_atom_type_scat_dispersion_imag
_atom_type_scat_source
C C 0.0033 0.0016 'International Tables Vol C Tables 4.2.6.8 and 6.1.1.4'
H H 0.0000 0.0000 'International Tables Vol C Tables 4.2.6.8 and 6.1.1.4'
Br Br -0.2901 2.4595 'International Tables Vol C Tables 4.2.6.8 and 6.1.1.4'
Cd Cd -0.8075 1.2024 'International Tables Vol C Tables 4.2.6.8 and 6.1.1.4'
N N 0.0061 0.0033 'International Tables Vol C Tables 4.2.6.8 and 6.1.1.4'
O O 0.0106 0.0060 'International Tables Vol C Tables 4.2.6.8 and 6.1.1.4'

loop_
_geom_angle_atom_site_label_1
_geom_angle_atom_site_label_2
_geom_angle_atom_site_label_3
_geom_angle
_geom_angle_site_symmetry_1
_geom_angle_site_symmetry_3
_geom_angle_publ_flag
O2 Cd1 N1 118.14(12) 2_746 . y
O2 Cd1 O5 91.95(12) 2_746 . y
N1 Cd1 O5 90.62(13) . . y
O2 Cd1 O4 91.75(11) 2_746 3_777 y
N1 Cd1 O4 149.64(12) . 3_777 y
O5 Cd1 O4 93.75(12) . 3_777 y
O2 Cd1 O1 82.71(11) 2_746 . y
N1 Cd1 O1 93.35(13) . . y
O5 Cd1 O1 174.41(12) . . y
O4 Cd1 O1 84.80(13) 3_777 . y
O2 Cd1 O3 145.53(11) 2_746 3_777 y
N1 Cd1 O3 95.91(12) . 3_777 y
O5 Cd1 O3 81.84(11) . 3_777 y
O4 Cd1 O3 55.21(10) 3_777 3_777 y
O1 Cd1 O3 101.64(11) . 3_777 y
O2 Cd1 C8 118.78(13) 2_746 3_777 ?
N1 Cd1 C8 123.07(14) . 3_777 ?
O5 Cd1 C8 86.49(13) . 3_777 ?
O4 Cd1 C8 27.78(12) 3_777 3_777 ?
O1 Cd1 C8 94.62(13) . 3_777 ?
O3 Cd1 C8 27.47(12) 3_777 3_777 ?
C2 C1 C6 118.3(3) . . ?
C2 C1 C7 122.9(3) . . ?
C6 C1 C7 118.8(3) . . ?
C5 C6 C1 121.1(4) . . ?
C5 C6 H6 119.4 . . ?
C1 C6 H6 119.4 . . ?
C6 C5 C4 118.9(4) . . ?
C6 C5 C8 120.6(4) . . ?
C4 C5 C8 120.4(4) . . ?
C3 C4 C5 121.1(4) . . ?
C3 C4 H4 119.5 . . ?
C5 C4 H4 119.5 . . ?
C4 C3 C2 119.2(4) . . ?
C4 C3 H3 120.4 . . ?
C2 C3 H3 120.4 . . ?
C1 C2 C3 121.3(4) . . ?
C1 C2 Br2 119.9(3) . . ?
C3 C2 Br2 118.7(3) . . ?
O1 C7 O2 125.2(4) . . ?
O1 C7 C1 120.0(4) . . ?
O2 C7 C1 114.7(4) . . ?
O3 C8 O4 121.6(4) . . ?
O3 C8 C5 120.2(4) . . ?
O4 C8 C5 118.3(4) . . ?
O3 C8 Cd1 61.7(2) . 3_777 ?
O4 C8 Cd1 60.0(2) . 3_777 ?
C5 C8 Cd1 176.6(3) . 3_777 ?
N3 C9 N1 109.6(4) . . ?
N3 C9 H9 125.2 . . ?
N1 C9 H9 125.2 . . ?
N2 C10 N1 115.0(4) . . ?
N2 C10 H10 122.5 . . ?
N1 C10 H10 122.5 . . ?
N3 C11 C12 110.9(4) . . ?
N3 C11 H11A 109.5 . . ?
C12 C11 H11A 109.5 . . ?
N3 C11 H11B 109.5 . . ?
C12 C11 H11B 109.5 . . ?
H11A C11 H11B 108.1 . . ?
C14 C12 C13 117.9(5) . . ?
C14 C12 C11 121.0(5) . . ?
C13 C12 C11 121.1(5) . . ?
C12 C13 C14 120.8(5) . 3_666 ?
C12 C13 H13 119.6 . . ?
C14 C13 H13 119.6 3_666 . ?
C12 C14 C13 121.3(5) . 3_666 ?
C12 C14 H14 119.4 . . ?
C13 C14 H14 119.4 3_666 . ?
C9 N1 C10 102.8(4) . . ?
C9 N1 Cd1 127.6(3) . . ?
C10 N1 Cd1 129.5(3) . . ?
C10 N2 N3 102.3(4) . . ?
C9 N3 N2 110.2(4) . . ?
C9 N3 C11 127.8(5) . . ?
N2 N3 C11 121.7(4) . . ?
C7 O1 Cd1 135.4(3) . . ?
C7 O2 Cd1 124.4(3) . 2_756 ?
C8 O3 Cd1 90.8(2) . 3_777 ?
C8 O4 Cd1 92.2(3) . 3_777 ?
Cd1 O5 H5A 109.3 . . ?
Cd1 O5 H5B 109.4 . . ?
H5A O5 H5B 109.5 . . ?
O1S C1S H1S1 107.2 . . ?
O1S C1S H1S2 110.5 . . ?
H1S1 C1S H1S2 109.5 . . ?
O1S C1S H1S3 110.7 . . ?
H1S1 C1S H1S3 109.5 . . ?
H1S2 C1S H1S3 109.5 . . ?
C1S O1S H1S 109.2 . . ?
H2SB O2S H2SA 109.7 . . ?
H3SA O3S H3SB 109.7 . . ?
H4SA O4S H4SB 109.5 . . ?

loop_
_geom_bond_atom_site_label_1
_geom_bond_atom_site_label_2
_geom_bond_distance
_geom_bond_site_symmetry_2
_geom_bond_publ_flag
Cd1 O2 2.216(3) 2_746 y
Cd1 N1 2.253(4) . y
Cd1 O5 2.336(3) . y
Cd1 O4 2.359(3) 3_777 y
Cd1 O1 2.381(3) . y
Cd1 O3 2.397(3) 3_777 y
Cd1 C8 2.722(4) 3_777 ?
Br2 C2 1.902(4) . ?
C1 C2 1.384(6) . ?
C1 C6 1.397(5) . ?
C1 C7 1.521(5) . ?
C6 C5 1.384(5) . ?
C6 H6 0.9300 . ?
C5 C4 1.389(6) . ?
C5 C8 1.507(6) . ?
C4 C3 1.375(6) . ?
C4 H4 0.9300 . ?
C3 C2 1.387(6) . ?
C3 H3 0.9300 . ?
C7 O1 1.242(5) . ?
C7 O2 1.259(5) . ?
C8 O3 1.256(5) . ?
C8 O4 1.270(5) . ?
C8 Cd1 2.722(4) 3_777 ?
C9 N3 1.328(6) . ?
C9 N1 1.332(6) . ?
C9 H9 0.9300 . ?
C10 N2 1.316(6) . ?
C10 N1 1.342(6) . ?
C10 H10 0.9300 . ?
C11 N3 1.482(6) . ?
C11 C12 1.516(6) . ?
C11 H11A 0.9700 . ?
C11 H11B 0.9700 . ?
C12 C14 1.359(7) . ?
C12 C13 1.380(7) . ?
C13 C14 1.384(7) 3_666 ?
C13 H13 0.9300 . ?
C14 C13 1.384(7) 3_666 ?
C14 H14 0.9300 . ?
N2 N3 1.349(6) . ?
O2 Cd1 2.216(3) 2_756 ?
O3 Cd1 2.397(3) 3_777 ?
O4 Cd1 2.359(3) 3_777 ?
O5 H5A 0.8503 . ?
O5 H5B 0.8498 . ?
C1S O1S 1.475(10) . ?
C1S H1S1 0.9600 . ?
C1S H1S2 0.9600 . ?
C1S H1S3 0.9599 . ?
O1S H1S 0.8200 . ?
O2S H2SB 0.8501 . ?
O2S H2SA 0.8499 . ?
O3S H3SA 0.8502 . ?
O3S H3SB 0.8498 . ?
O4S H4SA 0.8499 . ?
O4S H4SB 0.8500 . ?

loop_
_geom_hbond_atom_site_label_D
_geom_hbond_atom_site_label_H
_geom_hbond_atom_site_label_A
_geom_hbond_distance_DH
_geom_hbond_distance_HA
_geom_hbond_distance_DA
_geom_hbond_angle_DHA
_geom_hbond_site_symmetry_A
C3 H3 O1S 0.93 2.43 3.334(17) 163.0 .
C9 H9 O1 0.93 2.64 3.339(6) 132.7 2_746
C9 H9 O2 0.93 2.60 3.126(5) 116.0 1_545
C10 H10 O5 0.93 2.57 3.446(6) 157.4 3_767
O5 H5A O3 0.85 1.94 2.772(4) 165.2 1_545
O5 H5B O4S 0.85 1.82 2.631(6) 158.2 2_746
C1S H1S1 N2 0.96 2.22 2.94(2) 130.5 2_656
C1S H1S2 O2S 0.96 2.06 2.70(4) 122.9 3_676
C1S H1S2 O3S 0.96 1.85 2.44(6) 116.3 3_676
C1S H1S3 O1S 0.96 2.43 3.014(18) 119.3 2_656
O1S H1S N2 0.82 2.28 2.856(17) 127.5 2_656
O2S H2SA O1S 0.85 2.56 2.98(5) 111.9 3_676
O4S H4SA O4 0.85 2.39 2.870(6) 116.0 4_575

loop_
_geom_torsion_atom_site_label_1
_geom_torsion_atom_site_label_2
_geom_torsion_atom_site_label_3
_geom_torsion_atom_site_label_4
_geom_torsion
_geom_torsion_site_symmetry_1
_geom_torsion_site_symmetry_2
_geom_torsion_site_symmetry_3
_geom_torsion_site_symmetry_4
C2 C1 C6 C5 -0.2(6) . . . .
C7 C1 C6 C5 178.3(4) . . . .
C1 C6 C5 C4 2.1(6) . . . .
C1 C6 C5 C8 -176.0(4) . . . .
C6 C5 C4 C3 -2.5(7) . . . .
C8 C5 C4 C3 175.6(4) . . . .
C5 C4 C3 C2 1.0(7) . . . .
C6 C1 C2 C3 -1.4(6) . . . .
C7 C1 C2 C3 -179.8(4) . . . .
C6 C1 C2 Br2 176.6(3) . . . .
C7 C1 C2 Br2 -1.7(5) . . . .
C4 C3 C2 C1 1.0(7) . . . .
C4 C3 C2 Br2 -177.1(4) . . . .
C2 C1 C7 O1 -94.9(5) . . . .
C6 C1 C7 O1 86.7(5) . . . .
C2 C1 C7 O2 85.8(5) . . . .
C6 C1 C7 O2 -92.6(5) . . . .
C6 C5 C8 O3 7.0(6) . . . .
C4 C5 C8 O3 -171.1(4) . . . .
C6 C5 C8 O4 -172.4(4) . . . .
C4 C5 C8 O4 9.6(6) . . . .
N3 C11 C12 C14 86.4(6) . . . .
N3 C11 C12 C13 -91.9(6) . . . .
C14 C12 C13 C14 -1.1(8) . . . 3_666
C11 C12 C13 C14 177.3(4) . . . 3_666
C13 C12 C14 C13 1.1(9) . . . 3_666
C11 C12 C14 C13 -177.3(4) . . . 3_666
N3 C9 N1 C10 -0.7(5) . . . .
N3 C9 N1 Cd1 -177.6(3) . . . .
N2 C10 N1 C9 -0.1(5) . . . .
N2 C10 N1 Cd1 176.8(3) . . . .
N1 C10 N2 N3 0.8(5) . . . .
N1 C9 N3 N2 1.2(5) . . . .
N1 C9 N3 C11 175.5(4) . . . .
C10 N2 N3 C9 -1.2(5) . . . .
C10 N2 N3 C11 -175.9(4) . . . .
C12 C11 N3 C9 -93.5(6) . . . .
C12 C11 N3 N2 80.2(6) . . . .
O2 C7 O1 Cd1 178.4(3) . . . .
C1 C7 O1 Cd1 -0.8(7) . . . .
O1 C7 O2 Cd1 -16.6(6) . . . 2_756
C1 C7 O2 Cd1 162.7(2) . . . 2_756
O4 C8 O3 Cd1 -4.0(4) . . . 3_777
C5 C8 O3 Cd1 176.7(3) . . . 3_777
O3 C8 O4 Cd1 4.1(4) . . . 3_777
C5 C8 O4 Cd1 -176.6(3) . . . 3_777
